data_7214021
loop_
_publ_author_name
'Thu\'ery, Pierre'

_publ_section_title
;
 Metal--organic frameworks built from alkali metal ions (Li+--Cs+) and
 1,2,3,4-cyclobutanetetracarboxylic acid
;
_journal_issue 9
_journal_name_full CrystEngComm
_journal_page_first 1724
_journal_paper_doi 10.1039/c3ce41565a
_journal_volume 16
_journal_year 2014
_chemical_formula_sum 'C8 H7 Na O8'
_chemical_formula_weight 254.13
_space_group_IT_number 14
_symmetry_cell_setting monoclinic
_symmetry_space_group_name_Hall '-P 2yn'
_symmetry_space_group_name_H-M 'P 1 21/n 1'
_atom_sites_solution_hydrogens geom
_atom_sites_solution_primary direct
_atom_sites_solution_secondary difmap
_audit_creation_method SHELXL-97
_cell_angle_alpha 90.00
_cell_angle_beta 91.272(5)
_cell_angle_gamma 90.00
_cell_formula_units_Z 4
_cell_length_a 5.3722(2)
_cell_length_b 13.4257(11)
_cell_length_c 12.4510(10)
_cell_measurement_reflns_used 31005
_cell_measurement_temperature 150(2)
_cell_measurement_theta_max 30.49
_cell_measurement_theta_min 3.27
_cell_volume 897.81(11)
_computing_cell_refinement 'HKL2000 (Otwinowski & Minor, 1997)'
_computing_data_collection 'COLLECT (Nonius, 1998)'
_computing_data_reduction 'HKL2000 (Otwinowski & Minor, 1997)'
_computing_molecular_graphics 'SHELXTL (Sheldrick, 2008)'
_computing_publication_material 'SHELXTL (Sheldrick, 2008); PLATON (Spek, 2003)'
_computing_structure_refinement 'SHELXL-97 (Sheldrick, 2008)'
_computing_structure_solution 'SHELXS-97 (Sheldrick, 2008)'
_diffrn_ambient_temperature 150(2)
_diffrn_measured_fraction_theta_full 0.999
_diffrn_measured_fraction_theta_max 0.999
_diffrn_measurement_device_type 'Nonius Kappa-CCD area-detector diffractometer'
_diffrn_measurement_method 'two \f and six \w scans with 2\% steps (450 frames)'
_diffrn_radiation_monochromator graphite
_diffrn_radiation_source 'fine-focus sealed tube'
_diffrn_radiation_type MoK\a
_diffrn_radiation_wavelength 0.71073
_diffrn_reflns_av_R_equivalents 0.0262
_diffrn_reflns_av_unetI/netI 0.0347
_diffrn_reflns_limit_h_max 7
_diffrn_reflns_limit_h_min -7
_diffrn_reflns_limit_k_max 19
_diffrn_reflns_limit_k_min -19
_diffrn_reflns_limit_l_max 17
_diffrn_reflns_limit_l_min -17
_diffrn_reflns_number 31005
_diffrn_reflns_theta_full 30.49
_diffrn_reflns_theta_max 30.49
_diffrn_reflns_theta_min 3.27
_diffrn_standards_decay_% 0
_diffrn_standards_interval_time 0
_diffrn_standards_number 0
_exptl_absorpt_coefficient_mu 0.210
_exptl_absorpt_correction_type none
_exptl_crystal_colour colourless
_exptl_crystal_density_diffrn 1.880
_exptl_crystal_density_method 'not measured'
_exptl_crystal_description parallelepiped
_exptl_crystal_F_000 520
_exptl_crystal_size_max 0.19
_exptl_crystal_size_mid 0.14
_exptl_crystal_size_min 0.12
_refine_diff_density_max 0.340
_refine_diff_density_min -0.270
_refine_diff_density_rms 0.056
_refine_ls_extinction_method none
_refine_ls_goodness_of_fit_ref 1.039
_refine_ls_hydrogen_treatment constr
_refine_ls_matrix_type full
_refine_ls_number_parameters 154
_refine_ls_number_reflns 2734
_refine_ls_number_restraints 0
_refine_ls_restrained_S_all 1.039
_refine_ls_R_factor_all 0.0517
_refine_ls_R_factor_gt 0.0369
_refine_ls_shift/su_max 0.000
_refine_ls_shift/su_mean 0.000
_refine_ls_structure_factor_coef Fsqd
_refine_ls_weighting_details 'calc w=1/[\s^2^(Fo^2^)+(0.0549P)^2^+0.1647P] where P=(Fo^2^+2Fc^2^)/3'
_refine_ls_weighting_scheme calc
_refine_ls_wR_factor_gt 0.0976
_refine_ls_wR_factor_ref 0.1032
_reflns_number_gt 2148
_reflns_number_total 2734
_reflns_threshold_expression >2sigma(I)
_cod_data_source_file c3ce41565a.txt
_cod_data_source_block 3
_cod_original_sg_symbol_H-M 'P 21/n'
_cod_database_code 7214021

loop_
_symmetry_equiv_pos_as_xyz
'x, y, z'
'-x+1/2, y+1/2, -z+1/2'
'-x, -y, -z'
'x-1/2, -y-1/2, z-1/2'

loop_
_atom_site_label
_atom_site_type_symbol
_atom_site_fract_x
_atom_site_fract_y
_atom_site_fract_z
_atom_site_U_iso_or_equiv
_atom_site_adp_type
_atom_site_occupancy
_atom_site_symmetry_multiplicity
_atom_site_calc_flag
_atom_site_refinement_flags
Na Na 0.25226(10) 0.72590(4) 0.94669(4) 0.02616(15) Uani 1 1 d .
O1 O 0.35282(18) 0.74555(8) 0.76215(8) 0.0258(2) Uani 1 1 d .
O2 O 0.49857(18) 0.76641(8) 0.59739(8) 0.0243(2) Uani 1 1 d .
O3 O 0.65641(19) 0.63096(8) 0.97875(8) 0.0293(2) Uani 1 1 d .
H3 H 0.7628 0.6491 1.0354 0.035 Uiso 1 1 d R
O4 O 1.01869(18) 0.58171(8) 0.90945(8) 0.0253(2) Uani 1 1 d .
O5 O 0.58632(17) 0.35169(7) 0.62007(8) 0.0226(2) Uani 1 1 d .
O6 O 0.44640(19) 0.38004(7) 0.78424(8) 0.0249(2) Uani 1 1 d .
H6 H 0.3396 0.3293 0.7674 0.030 Uiso 1 1 d R
O7 O 1.02527(18) 0.64820(8) 0.50605(8) 0.0254(2) Uani 1 1 d .
H7 H 1.1903 0.6451 0.4739 0.030 Uiso 1 1 d R
O8 O 1.20651(18) 0.53486(8) 0.61331(9) 0.0286(2) Uani 1 1 d .
C1 C 0.7054(2) 0.65155(10) 0.71434(10) 0.0182(2) Uani 1 1 d .
H1 H 0.8578 0.6871 0.7358 0.022 Uiso 1 1 calc R
C2 C 0.6479(2) 0.57044(9) 0.80017(10) 0.0192(2) Uani 1 1 d .
H2 H 0.4693 0.5627 0.8121 0.023 Uiso 1 1 calc R
C3 C 0.7516(2) 0.49081(10) 0.72355(10) 0.0187(2) Uani 1 1 d .
H3A H 0.9180 0.4695 0.7478 0.022 Uiso 1 1 calc R
C4 C 0.7701(2) 0.56834(9) 0.63210(10) 0.0185(2) Uani 1 1 d .
H4 H 0.6389 0.5596 0.5770 0.022 Uiso 1 1 calc R
C5 C 0.5033(2) 0.72603(10) 0.68742(10) 0.0193(3) Uani 1 1 d .
C6 C 0.7940(3) 0.59100(10) 0.90193(10) 0.0216(3) Uani 1 1 d .
C7 C 0.5849(2) 0.40116(10) 0.70379(10) 0.0197(3) Uani 1 1 d .
C8 C 1.0231(2) 0.58017(10) 0.58433(10) 0.0199(3) Uani 1 1 d .

loop_
_atom_site_aniso_label
_atom_site_aniso_U_11
_atom_site_aniso_U_22
_atom_site_aniso_U_33
_atom_site_aniso_U_23
_atom_site_aniso_U_13
_atom_site_aniso_U_12
Na 0.0242(3) 0.0314(3) 0.0231(3) -0.0043(2) 0.0039(2) -0.0040(2)
O1 0.0279(5) 0.0281(5) 0.0219(5) 0.0024(4) 0.0071(4) 0.0098(4)
O2 0.0232(5) 0.0286(5) 0.0211(5) 0.0039(4) 0.0031(4) 0.0055(4)
O3 0.0277(5) 0.0399(6) 0.0202(5) -0.0071(4) -0.0001(4) 0.0030(4)
O4 0.0217(5) 0.0278(5) 0.0262(5) -0.0018(4) -0.0019(4) -0.0003(4)
O5 0.0224(5) 0.0231(5) 0.0224(5) -0.0028(4) 0.0050(4) -0.0029(4)
O6 0.0273(5) 0.0246(5) 0.0231(5) -0.0018(4) 0.0076(4) -0.0083(4)
O7 0.0195(5) 0.0295(5) 0.0274(5) 0.0078(4) 0.0062(4) 0.0009(4)
O8 0.0192(5) 0.0317(6) 0.0350(6) 0.0068(4) 0.0049(4) 0.0038(4)
C1 0.0172(6) 0.0190(6) 0.0184(6) -0.0004(4) 0.0015(4) 0.0001(4)
C2 0.0188(6) 0.0199(6) 0.0189(6) -0.0005(5) 0.0020(4) 0.0006(5)
C3 0.0176(6) 0.0193(6) 0.0194(6) -0.0002(5) 0.0024(4) 0.0001(5)
C4 0.0177(6) 0.0193(6) 0.0185(6) -0.0007(4) 0.0027(4) -0.0002(4)
C5 0.0184(6) 0.0193(6) 0.0203(6) -0.0009(5) 0.0014(4) -0.0002(5)
C6 0.0252(6) 0.0200(6) 0.0196(6) 0.0012(5) 0.0010(5) 0.0001(5)
C7 0.0172(6) 0.0194(6) 0.0226(6) 0.0018(5) 0.0020(5) 0.0001(4)
C8 0.0194(6) 0.0200(6) 0.0205(6) -0.0016(5) 0.0027(5) -0.0007(5)

loop_
_atom_type_symbol
_atom_type_description
_atom_type_scat_dispersion_real
_atom_type_scat_dispersion_imag
_atom_type_scat_source
C C 0.0033 0.0016 'International Tables Vol C Tables 4.2.6.8 and 6.1.1.4'
H H 0.0000 0.0000 'International Tables Vol C Tables 4.2.6.8 and 6.1.1.4'
O O 0.0106 0.0060 'International Tables Vol C Tables 4.2.6.8 and 6.1.1.4'
Na Na 0.0362 0.0249 'International Tables Vol C Tables 4.2.6.8 and 6.1.1.4'

loop_
_geom_angle_atom_site_label_1
_geom_angle_atom_site_label_2
_geom_angle_atom_site_label_3
_geom_angle
_geom_angle_site_symmetry_1
_geom_angle_site_symmetry_3
O2 Na O7 94.97(4) 4_576 4_576
O2 Na O4 82.92(4) 4_576 1_455
O7 Na O4 169.67(4) 4_576 1_455
O2 Na O1 155.95(4) 4_576 .
O7 Na O1 94.03(4) 4_576 .
O4 Na O1 91.86(4) 1_455 .
O2 Na O3 113.95(4) 4_576 .
O7 Na O3 77.64(4) 4_576 .
O4 Na O3 93.92(4) 1_455 .
O1 Na O3 89.76(4) . .
O2 Na O5 79.21(4) 4_576 2_556
O7 Na O5 93.48(4) 4_576 2_556
O4 Na O5 96.04(4) 1_455 2_556
O1 Na O5 78.02(4) . 2_556
O3 Na O5 164.45(4) . 2_556
C5 O1 Na 147.32(9) . .
C5 O2 Na 137.63(9) . 4_675
C6 O3 Na 125.03(8) . .
C6 O3 H3 107.9 . .
Na O3 H3 119.7 . .
C6 O4 Na 117.15(9) . 1_655
C7 O5 Na 126.89(8) . 2_546
C7 O6 H6 110.8 . .
C8 O7 Na 134.96(8) . 4_675
C8 O7 H7 106.9 . .
Na O7 H7 117.8 4_675 .
C5 C1 C4 119.92(10) . .
C5 C1 C2 117.54(10) . .
C4 C1 C2 90.01(9) . .
C5 C1 H1 109.3 . .
C4 C1 H1 109.3 . .
C2 C1 H1 109.3 . .
C6 C2 C3 117.37(11) . .
C6 C2 C1 110.00(10) . .
C3 C2 C1 88.89(9) . .
C6 C2 H2 112.8 . .
C3 C2 H2 112.8 . .
C1 C2 H2 112.8 . .
C7 C3 C2 115.46(10) . .
C7 C3 C4 117.50(11) . .
C2 C3 C4 91.08(9) . .
C7 C3 H3A 110.5 . .
C2 C3 H3A 110.5 . .
C4 C3 H3A 110.5 . .
C8 C4 C3 115.82(11) . .
C8 C4 C1 113.61(11) . .
C3 C4 C1 88.85(9) . .
C8 C4 H4 112.2 . .
C3 C4 H4 112.2 . .
C1 C4 H4 112.2 . .
O2 C5 O1 124.59(12) . .
O2 C5 C1 119.28(11) . .
O1 C5 C1 116.07(11) . .
O4 C6 O3 123.45(12) . .
O4 C6 C2 123.09(12) . .
O3 C6 C2 113.04(11) . .
O5 C7 O6 123.36(12) . .
O5 C7 C3 123.27(11) . .
O6 C7 C3 113.35(11) . .
O8 C8 O7 122.85(12) . .
O8 C8 C4 124.59(12) . .
O7 C8 C4 112.56(11) . .

loop_
_geom_bond_atom_site_label_1
_geom_bond_atom_site_label_2
_geom_bond_distance
_geom_bond_site_symmetry_2
Na O2 2.3457(11) 4_576
Na O7 2.3465(11) 4_576
Na O4 2.3477(12) 1_455
Na O1 2.3866(11) .
Na O3 2.5416(12) .
Na O5 2.6047(11) 2_556
O1 C5 1.2734(16) .
O2 C5 1.2448(16) .
O2 Na 2.3457(11) 4_675
O3 C6 1.3343(17) .
O3 H3 0.9301 .
O4 C6 1.2150(17) .
O4 Na 2.3477(12) 1_655
O5 C7 1.2362(16) .
O5 Na 2.6047(11) 2_546
O6 C7 1.2926(16) .
O6 H6 0.9120 .
O7 C8 1.3360(16) .
O7 Na 2.3465(11) 4_675
O7 H7 0.9819 .
O8 C8 1.2066(17) .
C1 C5 1.5082(18) .
C1 C4 1.5599(18) .
C1 C2 1.5612(18) .
C1 H1 0.9800 .
C2 C6 1.5011(18) .
C2 C3 1.5449(18) .
C2 H2 0.9800 .
C3 C7 1.5167(18) .
C3 C4 1.5475(18) .
C3 H3A 0.9800 .
C4 C8 1.5039(17) .
C4 H4 0.9800 .

loop_
_geom_hbond_atom_site_label_D
_geom_hbond_atom_site_label_H
_geom_hbond_atom_site_label_A
_geom_hbond_distance_DH
_geom_hbond_distance_HA
_geom_hbond_distance_DA
_geom_hbond_angle_DHA
_geom_hbond_site_symmetry_A
O3 H3 O2 0.93 1.86 2.7090(14) 151.4 4_676
O3 H3 O6 0.93 2.56 3.0179(14) 110.5 3_667
O6 H6 O1 0.91 1.57 2.4773(14) 177.5 2_546
O6 H6 O2 0.91 2.64 3.2203(13) 122.0 2_546
O7 H7 O5 0.98 1.69 2.6392(13) 160.1 3_766
